data_2208002
loop_
_publ_author_name
'Liang, Ying'
'He, Hong-Wu'

_publ_section_title
;Dimethyl
 [(5-chloro-1-phenyl-3-trifluoromethyl-1<i>H</i>-pyrazole-4-carbonyloxy)(4-methoxyphenyl)methyl]phosphonate
;
_journal_coeditor_code CI6735
_journal_issue 2
_journal_name_full 'Acta Crystallographica Section E'
_journal_page_first o485
_journal_page_last o486
_journal_paper_doi 10.1107/S1600536806000109
_journal_volume 62
_journal_year 2006
_chemical_formula_iupac 'C21 H19 Cl F3 N2 O6 P'
_chemical_formula_moiety 'C21 H19 Cl F3 N2 O6 P'
_chemical_formula_sum 'C21 H19 Cl F3 N2 O6 P'
_chemical_formula_weight 518.80
_chemical_name_systematic
;
Dimethyl {[5-chloro-1-phenyl-3-(trifluoromethyl)-1H-pyrazole-
4-carbonyloxy](4-methoxyphenyl)methyl}phosphonate
;
_space_group_IT_number 14
_symmetry_cell_setting monoclinic
_symmetry_space_group_name_Hall '-P 2yn'
_symmetry_space_group_name_H-M 'P 1 21/n 1'
_atom_sites_solution_hydrogens geom
_atom_sites_solution_primary direct
_atom_sites_solution_secondary difmap
_cell_angle_alpha 90.00
_cell_angle_beta 97.0170(10)
_cell_angle_gamma 90.00
_cell_formula_units_Z 4
_cell_length_a 8.8632(7)
_cell_length_b 22.4711(16)
_cell_length_c 11.5569(8)
_cell_measurement_reflns_used 8239
_cell_measurement_temperature 292(2)
_cell_measurement_theta_max 25.77
_cell_measurement_theta_min 2.49
_cell_volume 2284.5(3)
_computing_cell_refinement 'SAINT (Bruker, 2000)'
_computing_data_collection 'SMART (Bruker, 2000)'
_computing_data_reduction SAINT
_computing_molecular_graphics 'SHELXTL (Bruker, 1997)'
_computing_publication_material SHELXTL
_computing_structure_refinement 'SHELXL97 (Sheldrick, 1997)'
_computing_structure_solution 'SHELXS97 (Sheldrick, 1997)'
_diffrn_ambient_temperature 292(2)
_diffrn_measured_fraction_theta_full 0.997
_diffrn_measured_fraction_theta_max 0.997
_diffrn_measurement_device_type 'Bruker SMART APEX CCD area-detector'
_diffrn_measurement_method '\f and \w'
_diffrn_radiation_monochromator graphite
_diffrn_radiation_source 'fine-focus sealed tube'
_diffrn_radiation_type 'Mo K\a'
_diffrn_radiation_wavelength 0.71073
_diffrn_reflns_av_R_equivalents 0.1181
_diffrn_reflns_av_sigmaI/netI 0.0598
_diffrn_reflns_limit_h_max 11
_diffrn_reflns_limit_h_min -11
_diffrn_reflns_limit_k_max 28
_diffrn_reflns_limit_k_min -28
_diffrn_reflns_limit_l_max 14
_diffrn_reflns_limit_l_min -14
_diffrn_reflns_number 25577
_diffrn_reflns_theta_full 26.99
_diffrn_reflns_theta_max 26.99
_diffrn_reflns_theta_min 1.81
_diffrn_standards_number 0
_exptl_absorpt_coefficient_mu 0.303
_exptl_absorpt_correction_type none
_exptl_crystal_colour colourless
_exptl_crystal_density_diffrn 1.508
_exptl_crystal_density_method 'not measured'
_exptl_crystal_description Block
_exptl_crystal_F_000 1064
_exptl_crystal_size_max 0.30
_exptl_crystal_size_mid 0.20
_exptl_crystal_size_min 0.20
_refine_diff_density_max 0.526
_refine_diff_density_min -0.334
_refine_ls_extinction_method none
_refine_ls_goodness_of_fit_ref 1.043
_refine_ls_hydrogen_treatment constr
_refine_ls_matrix_type full
_refine_ls_number_parameters 310
_refine_ls_number_reflns 4987
_refine_ls_number_restraints 0
_refine_ls_restrained_S_all 1.043
_refine_ls_R_factor_all 0.0636
_refine_ls_R_factor_gt 0.0534
_refine_ls_shift/su_max 0.035
_refine_ls_shift/su_mean 0.001
_refine_ls_structure_factor_coef Fsqd
_refine_ls_weighting_details 'calc w=1/[\s^2^(Fo^2^)+(0.0846P)^2^+0.1631P] where P=(Fo^2^+2Fc^2^)/3'
_refine_ls_weighting_scheme calc
_refine_ls_wR_factor_gt 0.1405
_refine_ls_wR_factor_ref 0.1471
_reflns_number_gt 4064
_reflns_number_total 4987
_reflns_threshold_expression I>2\s(I)
_cod_data_source_file ci6735.cif
_cod_data_source_block I
_cod_depositor_comments
;
The following automatic conversions were performed:
'_symmetry_cell_setting' value 'Monoclinic' changed to 'monoclinic'
according to '/home/saulius/struct/CIF-dictionaries/cif_core.dic'
dictionary named 'cif_core.dic' version 2.4.1 from 2010-06-29.

Automatic conversion script
Id: cif_fix_enum 1527 2010-12-29 10:47:43Z saulius 

The following automatic conversions were performed:

'_symmetry_cell_setting' value 'Monoclinic' changed to 'monoclinic'
according to /home/saulius/struct/CIF-dictionaries/cif_core.dic
dictionary named 'cif_core.dic' version 2.4.1 from 2010-06-29.

Automatic conversion script
Id: cif_fix_values 1715 2011-07-08 13:25:40Z adriana 
;
_cod_original_sg_symbol_H-M 'P 21/n'
_cod_database_code 2208002
_cod_database_fobs_code 2208002

loop_
_symmetry_equiv_pos_as_xyz
'x, y, z'
'-x+1/2, y+1/2, -z+1/2'
'-x, -y, -z'
'x-1/2, -y-1/2, z-1/2'

loop_
_atom_site_label
_atom_site_fract_x
_atom_site_fract_y
_atom_site_fract_z
_atom_site_U_iso_or_equiv
_atom_site_adp_type
_atom_site_calc_flag
_atom_site_refinement_flags
_atom_site_occupancy
_atom_site_type_symbol
C1 -0.2674(2) 0.00860(10) 0.1499(2) 0.0489(5) Uani d . 1 C
C2 -0.0994(2) 0.01447(8) 0.18147(17) 0.0387(4) Uani d . 1 C
C3 0.0028(2) 0.05390(8) 0.13657(16) 0.0355(4) Uani d . 1 C
C4 0.1391(2) 0.04137(8) 0.20295(16) 0.0365(4) Uani d . 1 C
C5 0.2256(2) -0.03514(9) 0.35499(17) 0.0419(4) Uani d . 1 C
C6 0.2648(3) -0.01754(12) 0.4656(2) 0.0660(7) Uani d . 1 C
H6 0.2207 0.0161 0.4943 0.079 Uiso calc R 1 H
C7 0.2841(4) -0.08582(14) 0.3140(2) 0.0928(11) Uani d . 1 C
H7 0.2525 -0.0990 0.2387 0.111 Uiso calc R 1 H
C8 0.3910(5) -0.11725(15) 0.3861(3) 0.1053(13) Uani d . 1 C
H8 0.4334 -0.1515 0.3583 0.126 Uiso calc R 1 H
C9 0.4350(3) -0.09925(11) 0.4961(2) 0.0620(6) Uani d . 1 C
H9 0.5083 -0.1205 0.5436 0.074 Uiso calc R 1 H
C10 0.3723(3) -0.05039(14) 0.5364(2) 0.0742(8) Uani d . 1 C
H10 0.4011 -0.0383 0.6129 0.089 Uiso calc R 1 H
C11 -0.0294(2) 0.09293(8) 0.03449(16) 0.0375(4) Uani d . 1 C
C12 0.0621(2) 0.17161(8) -0.07401(16) 0.0404(4) Uani d . 1 C
H12 0.0427 0.1460 -0.1428 0.048 Uiso calc R 1 H
C13 -0.0634(2) 0.21683(8) -0.07588(16) 0.0384(4) Uani d . 1 C
C14 -0.1054(3) 0.24098(9) 0.02529(17) 0.0458(5) Uani d . 1 C
H14 -0.0568 0.2281 0.0968 0.055 Uiso calc R 1 H
C15 -0.1385(2) 0.23673(9) -0.18164(17) 0.0452(5) Uani d . 1 C
H15 -0.1138 0.2205 -0.2510 0.054 Uiso calc R 1 H
C16 -0.2180(3) 0.28378(10) 0.02318(19) 0.0497(5) Uani d . 1 C
H16 -0.2447 0.2993 0.0925 0.060 Uiso calc R 1 H
C17 -0.2487(3) 0.28007(10) -0.18493(19) 0.0490(5) Uani d . 1 C
H17 -0.2954 0.2938 -0.2564 0.059 Uiso calc R 1 H
C18 -0.2904(2) 0.30326(9) -0.0828(2) 0.0480(5) Uani d . 1 C
C19 -0.4573(4) 0.36703(13) 0.0072(3) 0.0858(10) Uani d . 1 C
H19A -0.5023 0.3345 0.0445 0.129 Uiso calc R 1 H
H19B -0.5325 0.3972 -0.0131 0.129 Uiso calc R 1 H
H19C -0.3752 0.3834 0.0594 0.129 Uiso calc R 1 H
C20 0.5088(3) 0.15089(15) -0.0643(3) 0.0900(10) Uani d . 1 C
H20A 0.5528 0.1801 -0.1106 0.135 Uiso calc R 1 H
H20B 0.5468 0.1122 -0.0806 0.135 Uiso calc R 1 H
H20C 0.5351 0.1599 0.0169 0.135 Uiso calc R 1 H
C21 0.2190(4) 0.30210(11) -0.2066(3) 0.0771(8) Uani d . 1 C
H21A 0.2038 0.3195 -0.1331 0.116 Uiso calc R 1 H
H21B 0.1335 0.3111 -0.2632 0.116 Uiso calc R 1 H
H21C 0.3098 0.3181 -0.2321 0.116 Uiso calc R 1 H
Cl1 0.31557(6) 0.06999(2) 0.20098(5) 0.05050(18) Uani d . 1 Cl
F1 -0.33554(15) 0.06179(6) 0.15510(15) 0.0697(4) Uani d . 1 F
F2 -0.32908(16) -0.02746(7) 0.22136(14) 0.0676(4) Uani d . 1 F
F3 -0.30602(17) -0.01167(7) 0.04263(14) 0.0735(4) Uani d . 1 F
N1 -0.0332(2) -0.01924(7) 0.26628(16) 0.0454(4) Uani d . 1 N
N2 0.11505(18) -0.00235(7) 0.27786(15) 0.0414(4) Uani d . 1 N
O1 -0.13780(18) 0.08727(7) -0.03740(13) 0.0544(4) Uani d . 1 O
O2 0.07781(15) 0.13493(6) 0.03036(12) 0.0436(3) Uani d . 1 O
O3 -0.4008(2) 0.34628(8) -0.09532(18) 0.0715(5) Uani d . 1 O
O4 0.29462(19) 0.24440(7) 0.02760(13) 0.0583(4) Uani d . 1 O
O5 0.34877(18) 0.15159(7) -0.09158(17) 0.0647(5) Uani d . 1 O
O6 0.2340(2) 0.23895(7) -0.19395(13) 0.0565(4) Uani d . 1 O
P2 0.24805(6) 0.20677(2) -0.07273(5) 0.04267(17) Uani d . 1 P

loop_
_atom_site_aniso_label
_atom_site_aniso_U_11
_atom_site_aniso_U_22
_atom_site_aniso_U_33
_atom_site_aniso_U_12
_atom_site_aniso_U_13
_atom_site_aniso_U_23
C1 0.0410(11) 0.0475(12) 0.0582(13) -0.0020(9) 0.0059(9) -0.0005(10)
C2 0.0394(10) 0.0345(9) 0.0422(10) 0.0017(8) 0.0054(8) 0.0016(8)
C3 0.0365(9) 0.0325(9) 0.0369(9) 0.0007(7) 0.0021(7) 0.0017(7)
C4 0.0367(10) 0.0344(9) 0.0379(9) 0.0010(7) 0.0019(7) 0.0029(7)
C5 0.0464(11) 0.0389(10) 0.0391(10) 0.0032(8) 0.0000(8) 0.0112(8)
C6 0.0801(18) 0.0647(15) 0.0493(13) 0.0225(13) -0.0081(12) -0.0065(11)
C7 0.103(3) 0.091(2) 0.0533(16) 0.056(2) -0.0314(16) -0.0202(14)
C8 0.100(3) 0.087(2) 0.076(2) 0.069(2) -0.039(2) -0.0189(17)
C9 0.0669(15) 0.0607(14) 0.0537(14) 0.0110(12) -0.0112(11) 0.0174(11)
C10 0.0824(19) 0.095(2) 0.0404(13) 0.0204(16) -0.0127(12) 0.0004(13)
C11 0.0390(10) 0.0340(9) 0.0382(10) 0.0038(8) -0.0002(8) 0.0018(8)
C12 0.0478(11) 0.0373(10) 0.0345(10) -0.0007(8) -0.0012(8) 0.0075(8)
C13 0.0440(10) 0.0356(10) 0.0346(10) -0.0021(8) 0.0004(8) 0.0051(7)
C14 0.0571(12) 0.0454(11) 0.0336(10) -0.0021(9) 0.0004(9) 0.0038(8)
C15 0.0536(12) 0.0491(12) 0.0322(10) 0.0052(9) 0.0021(8) 0.0029(8)
C16 0.0588(13) 0.0483(12) 0.0441(11) -0.0031(10) 0.0151(10) -0.0040(9)
C17 0.0522(12) 0.0505(12) 0.0424(11) 0.0066(10) -0.0020(9) 0.0099(9)
C18 0.0462(11) 0.0389(11) 0.0597(13) 0.0015(9) 0.0105(10) 0.0037(9)
C19 0.080(2) 0.0632(17) 0.120(3) 0.0140(15) 0.0366(19) -0.0161(17)
C20 0.0519(16) 0.084(2) 0.133(3) 0.0093(15) 0.0074(17) 0.000(2)
C21 0.115(3) 0.0492(14) 0.0699(18) 0.0097(15) 0.0226(17) 0.0164(12)
Cl1 0.0378(3) 0.0581(3) 0.0533(3) -0.0063(2) -0.0033(2) 0.0145(2)
F1 0.0447(8) 0.0614(8) 0.1026(12) 0.0135(6) 0.0077(8) 0.0038(8)
F2 0.0533(8) 0.0702(9) 0.0817(10) -0.0157(7) 0.0175(7) 0.0095(8)
F3 0.0640(9) 0.0894(11) 0.0642(9) -0.0248(8) -0.0034(7) -0.0134(8)
N1 0.0423(9) 0.0432(9) 0.0509(10) 0.0000(7) 0.0073(7) 0.0095(8)
N2 0.0404(9) 0.0399(8) 0.0429(9) 0.0023(7) 0.0017(7) 0.0099(7)
O1 0.0535(9) 0.0558(9) 0.0490(8) -0.0091(7) -0.0142(7) 0.0110(7)
O2 0.0462(8) 0.0396(7) 0.0420(8) -0.0040(6) -0.0069(6) 0.0136(6)
O3 0.0651(11) 0.0615(10) 0.0903(13) 0.0222(9) 0.0193(9) 0.0081(9)
O4 0.0680(10) 0.0598(9) 0.0463(8) -0.0142(8) 0.0035(7) -0.0036(7)
O5 0.0487(9) 0.0540(9) 0.0905(13) 0.0073(7) 0.0046(8) -0.0047(9)
O6 0.0825(11) 0.0462(9) 0.0437(8) -0.0023(8) 0.0190(8) 0.0044(7)
P2 0.0487(3) 0.0385(3) 0.0409(3) -0.0012(2) 0.0059(2) 0.0023(2)

loop_
_atom_type_symbol
_atom_type_description
_atom_type_scat_dispersion_real
_atom_type_scat_dispersion_imag
_atom_type_scat_source
C C 0.0033 0.0016 'International Tables Vol C Tables 4.2.6.8 and 6.1.1.4'
H H 0.0000 0.0000 'International Tables Vol C Tables 4.2.6.8 and 6.1.1.4'
N N 0.0061 0.0033 'International Tables Vol C Tables 4.2.6.8 and 6.1.1.4'
O O 0.0106 0.0060 'International Tables Vol C Tables 4.2.6.8 and 6.1.1.4'
F F 0.0171 0.0103 'International Tables Vol C Tables 4.2.6.8 and 6.1.1.4'
P P 0.1023 0.0942 'International Tables Vol C Tables 4.2.6.8 and 6.1.1.4'
Cl Cl 0.1484 0.1585 'International Tables Vol C Tables 4.2.6.8 and 6.1.1.4'

loop_
_geom_angle_atom_site_label_1
_geom_angle_atom_site_label_2
_geom_angle_atom_site_label_3
_geom_angle
_geom_angle_publ_flag
F2 C1 F3 107.11(18) ?
F2 C1 F1 107.18(18) ?
F3 C1 F1 106.32(19) ?
F2 C1 C2 112.18(18) ?
F3 C1 C2 113.18(18) ?
F1 C1 C2 110.51(17) ?
N1 C2 C3 112.77(17) ?
N1 C2 C1 118.04(17) ?
C3 C2 C1 129.12(17) ?
C4 C3 C2 103.02(16) ?
C4 C3 C11 129.76(18) ?
C2 C3 C11 126.85(17) ?
N2 C4 C3 108.10(17) ?
N2 C4 Cl1 120.39(14) ?
C3 C4 Cl1 131.50(15) ?
C6 C5 C7 120.9(2) ?
C6 C5 N2 120.97(19) ?
C7 C5 N2 118.12(19) ?
C5 C6 C10 118.9(2) ?
C5 C6 H6 120.6 ?
C10 C6 H6 120.6 ?
C5 C7 C8 118.8(2) ?
C5 C7 H7 120.6 ?
C8 C7 H7 120.6 ?
C9 C8 C7 121.0(3) ?
C9 C8 H8 119.5 ?
C7 C8 H8 119.5 ?
C10 C9 C8 119.4(2) ?
C10 C9 H9 120.3 ?
C8 C9 H9 120.3 ?
C9 C10 C6 120.9(2) ?
C9 C10 H10 119.5 ?
C6 C10 H10 119.5 ?
O1 C11 O2 124.09(17) ?
O1 C11 C3 123.65(18) ?
O2 C11 C3 112.25(16) ?
O2 C12 C13 113.00(16) ?
O2 C12 P2 104.11(12) ?
C13 C12 P2 111.88(13) ?
O2 C12 H12 109.2 ?
C13 C12 H12 109.2 ?
P2 C12 H12 109.2 ?
C14 C13 C15 117.86(18) ?
C14 C13 C12 121.93(17) ?
C15 C13 C12 120.19(17) ?
C13 C14 C16 121.80(19) ?
C13 C14 H14 119.1 ?
C16 C14 H14 119.1 ?
C17 C15 C13 120.87(19) ?
C17 C15 H15 119.6 ?
C13 C15 H15 119.6 ?
C18 C16 C14 119.4(2) ?
C18 C16 H16 120.3 ?
C14 C16 H16 120.3 ?
C15 C17 C18 120.41(19) ?
C15 C17 H17 119.8 ?
C18 C17 H17 119.8 ?
O3 C18 C17 116.0(2) ?
O3 C18 C16 124.4(2) ?
C17 C18 C16 119.6(2) ?
O3 C19 H19A 109.5 ?
O3 C19 H19B 109.5 ?
H19A C19 H19B 109.5 ?
O3 C19 H19C 109.5 ?
H19A C19 H19C 109.5 ?
H19B C19 H19C 109.5 ?
O5 C20 H20A 109.5 ?
O5 C20 H20B 109.5 ?
H20A C20 H20B 109.5 ?
O5 C20 H20C 109.5 ?
H20A C20 H20C 109.5 ?
H20B C20 H20C 109.5 ?
O6 C21 H21A 109.5 ?
O6 C21 H21B 109.5 ?
H21A C21 H21B 109.5 ?
O6 C21 H21C 109.5 ?
H21A C21 H21C 109.5 ?
H21B C21 H21C 109.5 ?
C2 N1 N2 104.47(15) ?
C4 N2 N1 111.63(16) ?
C4 N2 C5 128.46(17) ?
N1 N2 C5 119.57(15) ?
C11 O2 C12 115.54(14) ?
C18 O3 C19 117.6(2) ?
C20 O5 P2 123.59(19) ?
C21 O6 P2 123.03(16) ?
O4 P2 O5 117.56(10) yes
O4 P2 O6 115.36(9) yes
O5 P2 O6 103.09(10) yes
O4 P2 C12 115.22(10) yes
O5 P2 C12 100.74(9) yes
O6 P2 C12 102.65(9) yes

loop_
_geom_bond_atom_site_label_1
_geom_bond_atom_site_label_2
_geom_bond_distance
_geom_bond_publ_flag
C1 F2 1.322(3) ?
C1 F3 1.326(3) ?
C1 F1 1.344(2) ?
C1 C2 1.495(3) ?
C2 N1 1.318(2) yes
C2 C3 1.411(3) yes
C3 C4 1.379(3) yes
C3 C11 1.470(3) ?
C4 N2 1.344(2) ?
C4 Cl1 1.6938(19) ?
C5 C6 1.343(3) ?
C5 C7 1.360(3) ?
C5 N2 1.444(2) ?
C6 C10 1.390(3) ?
C6 H6 0.93 ?
C7 C8 1.378(4) ?
C7 H7 0.93 ?
C8 C9 1.345(4) ?
C8 H8 0.93 ?
C9 C10 1.340(4) ?
C9 H9 0.93 ?
C10 H10 0.93 ?
C11 O1 1.198(2) ?
C11 O2 1.344(2) ?
C12 O2 1.453(2) ?
C12 C13 1.504(3) ?
C12 P2 1.826(2) ?
C12 H12 0.98 ?
C13 C14 1.381(3) ?
C13 C15 1.392(3) ?
C14 C16 1.384(3) ?
C14 H14 0.93 ?
C15 C17 1.377(3) ?
C15 H15 0.93 ?
C16 C18 1.382(3) ?
C16 H16 0.93 ?
C17 C18 1.381(3) ?
C17 H17 0.93 ?
C18 O3 1.370(3) ?
C19 O3 1.420(3) ?
C19 H19A 0.96 ?
C19 H19B 0.96 ?
C19 H19C 0.96 ?
C20 O5 1.415(3) ?
C20 H20A 0.96 ?
C20 H20B 0.96 ?
C20 H20C 0.96 ?
C21 O6 1.431(3) ?
C21 H21A 0.96 ?
C21 H21B 0.96 ?
C21 H21C 0.96 ?
N1 N2 1.358(2) ?
O4 P2 1.4534(16) ?
O5 P2 1.5588(17) ?
O6 P2 1.5680(15) ?

loop_
_geom_hbond_atom_site_label_D
_geom_hbond_atom_site_label_H
_geom_hbond_atom_site_label_A
_geom_hbond_site_symmetry_A
_geom_hbond_distance_DH
_geom_hbond_distance_HA
_geom_hbond_distance_DA
_geom_hbond_angle_DHA
_geom_hbond_publ_flag
C7 H7 O1 3_555 0.93 2.44 3.300(3) 154 yes
C20 H20A Cg1 1_655 0.96 2.98 3.732(3) 136 yes

loop_
_geom_torsion_atom_site_label_1
_geom_torsion_atom_site_label_2
_geom_torsion_atom_site_label_3
_geom_torsion_atom_site_label_4
_geom_torsion
F2 C1 C2 N1 5.5(3)
F3 C1 C2 N1 -115.8(2)
F1 C1 C2 N1 125.1(2)
F2 C1 C2 C3 -171.13(18)
F3 C1 C2 C3 67.5(3)
F1 C1 C2 C3 -51.6(3)
N1 C2 C3 C4 -0.4(2)
C1 C2 C3 C4 176.4(2)
N1 C2 C3 C11 173.17(18)
C1 C2 C3 C11 -10.0(3)
C2 C3 C4 N2 0.9(2)
C11 C3 C4 N2 -172.41(18)
C2 C3 C4 Cl1 179.65(16)
C11 C3 C4 Cl1 6.4(3)
C7 C5 C6 C10 3.2(4)
N2 C5 C6 C10 -179.7(2)
C6 C5 C7 C8 -3.5(5)
N2 C5 C7 C8 179.3(3)
C5 C7 C8 C9 1.5(6)
C7 C8 C9 C10 0.9(6)
C8 C9 C10 C6 -1.2(5)
C5 C6 C10 C9 -0.7(5)
C4 C3 C11 O1 155.9(2)
C2 C3 C11 O1 -15.9(3)
C4 C3 C11 O2 -23.2(3)
C2 C3 C11 O2 165.03(17)
O2 C12 C13 C14 29.8(2)
P2 C12 C13 C14 -87.3(2)
O2 C12 C13 C15 -151.82(17)
P2 C12 C13 C15 91.1(2)
C15 C13 C14 C16 -0.2(3)
C12 C13 C14 C16 178.18(19)
C14 C13 C15 C17 1.4(3)
C12 C13 C15 C17 -177.02(19)
C13 C14 C16 C18 -0.3(3)
C13 C15 C17 C18 -2.1(3)
C15 C17 C18 O3 179.8(2)
C15 C17 C18 C16 1.6(3)
C14 C16 C18 O3 -178.5(2)
C14 C16 C18 C17 -0.4(3)
C3 C2 N1 N2 -0.3(2)
C1 C2 N1 N2 -177.46(17)
C3 C4 N2 N1 -1.1(2)
Cl1 C4 N2 N1 179.94(13)
C3 C4 N2 C5 172.00(19)
Cl1 C4 N2 C5 -6.9(3)
C2 N1 N2 C4 0.9(2)
C2 N1 N2 C5 -172.95(17)
C6 C5 N2 C4 93.0(3)
C7 C5 N2 C4 -89.8(3)
C6 C5 N2 N1 -94.4(3)
C7 C5 N2 N1 82.8(3)
O1 C11 O2 C12 -4.9(3)
C3 C11 O2 C12 174.16(15)
C13 C12 O2 C11 74.8(2)
P2 C12 O2 C11 -163.61(13)
C17 C18 O3 C19 174.0(2)
C16 C18 O3 C19 -7.9(3)
C20 O5 P2 O4 -34.8(3)
C20 O5 P2 O6 93.3(2)
C20 O5 P2 C12 -160.8(2)
C21 O6 P2 O4 -19.3(3)
C21 O6 P2 O5 -148.8(2)
C21 O6 P2 C12 106.8(2)
O2 C12 P2 O4 -61.02(15)
C13 C12 P2 O4 61.32(16)
O2 C12 P2 O5 66.56(14)
C13 C12 P2 O5 -171.10(14)
O2 C12 P2 O6 172.75(12)
C13 C12 P2 O6 -64.91(15)
